data_1533186
loop_
_publ_author_name
'Fukami, T.'
'Chen, R.H.'

_publ_section_title
;
 Studies on a new Rb3 H9 (P O4)4 crystal
;
_journal_name_full 'Crystal Research and Technology'
_journal_page_first 131
_journal_page_last 136
_journal_volume 39
_journal_year 2004
_chemical_formula_sum 'H9 O16 P4 Rb3'
_chemical_name_systematic 'Rb3 H9 (P O4)4'
_space_group_IT_number 15
_symmetry_space_group_name_Hall '-C 2yc'
_symmetry_space_group_name_H-M 'C 1 2/c 1'
_cell_angle_alpha 90
_cell_angle_beta 95.506
_cell_angle_gamma 90
_cell_formula_units_Z 4
_cell_length_a 10.567
_cell_length_b 7.5845
_cell_length_c 20.0954
_cell_volume 1603.123
_citation_journal_id_ASTM CRTEDF
_cod_data_source_file Fukami_CRTEDF_2004_1251.cif
_cod_data_source_block H9O16P4Rb3
_cod_database_code 1533186

loop_
_symmetry_equiv_pos_as_xyz
x,y,z
-x,y,-z+1/2
-x,-y,-z
x,-y,z-1/2
x+1/2,y+1/2,z
-x+1/2,y+1/2,-z+1/2
-x+1/2,-y+1/2,-z
x+1/2,-y+1/2,z-1/2

loop_
_atom_site_label
_atom_site_type_symbol
_atom_site_fract_x
_atom_site_fract_y
_atom_site_fract_z
_atom_site_occupancy
_atom_site_U_iso_or_equiv
O1 O-2 0.4286 0.8622 0.2952 1 0.0
O5 O-2 0.5806 0.3041 0.3443 1 0.0
Rb1 Rb+1 0.26755 0.2715 0.50703 0.5 0.0
O3 O-2 0.4349 0.8015 0.417 1 0.0
O8 O-2 0.4502 0.1267 0.4212 1 0.0
P2 P+5 0.57967 0.2063 0.40945 1 0.0
O7 O-2 0.6146 0.3423 0.4665 1 0.0
H5 H+1 0.437 -0.034 0.424 1 0.0
O4 O-2 0.3451 0.574 0.3357 1 0.0
Rb2 Rb+1 0.31641 0.22002 0.2832 1 0.0
H3 H+1 0.755 0.065 0.379 1 0.0
P1 P+5 0.44374 0.7166 0.34809 1 0.0
O2 O-2 0.5789 0.6341 0.3455 1 0.0
H2 H+1 0.589 0.482 0.336 1 0.0
H1 H+1 0.5 0.842 0.25 1 0.0
H4 H+1 0.599 0.266 0.518 1 0.0
O6 O-2 0.6771 0.0545 0.4147 1 0.0
